data_4102359
loop_
_publ_author_name
'Almaz S. Jalilov'
'Gaoquan Li'
'Stephen F. Nelsen'
'Ilia A. Guzei'
'Qin Wu'

_publ_contact_author_address
;
Department of Chemistry
University of Wisconsin-Madison
1101 University Ave
Madison, WI  53706
USA
;
_publ_contact_author_email iguzei@chem.wisc.edu
_publ_contact_author_fax 608-262-0381
_publ_contact_author_name
;
Guzei, Ilia A. 
;
_publ_contact_author_phone 608-263-4694
_publ_section_title
;
 Solution and Solid-State Studies of Doubly Trimethylene-Bridged
 Tetraalkyl p-Phenylenediamine Diradical Dication Conformations
;
_journal_name_full 'Journal of the American Chemical Society'
_journal_page_first 6176
_journal_page_last 6182
_journal_paper_doi 10.1021/ja100322k
_journal_volume 132
_journal_year 2010
_chemical_formula_moiety 'C30 H48 F12 N4 Sb2'
_chemical_formula_sum 'C30 H48 F12 N4 Sb2'
_chemical_formula_weight 936.22
_chemical_name_systematic
; 
 ? 
;
_space_group_IT_number 11
_symmetry_cell_setting monoclinic
_symmetry_Int_Tables_number 11
_symmetry_space_group_name_Hall '-P 2yb'
_symmetry_space_group_name_H-M 'P 1 21/m 1'
_atom_sites_solution_hydrogens geom
_atom_sites_solution_primary direct
_atom_sites_solution_secondary difmap
_audit_creation_method
;
manual editing of the CIF file 
created by SHELXTL Ver. 6.10
and processed with modiCIfer-03272007. 
;
_cell_angle_alpha 90.00
_cell_angle_beta 103.215(2)
_cell_angle_gamma 90.00
_cell_formula_units_Z 2
_cell_length_a 9.2925(3)
_cell_length_b 14.6281(4)
_cell_length_c 15.0725(5)
_cell_measurement_reflns_used 5550
_cell_measurement_temperature 100(2)
_cell_measurement_theta_max 69.1076
_cell_measurement_theta_min 3.0117
_cell_volume 1994.57(11)
_computing_cell_refinement 'SAINT Ver. 7.24A (Bruker-AXS, 2007)'
_computing_data_collection 'APEX2 Ver. 2.1-4 (Bruker-AXS, 2007)'
_computing_data_reduction 'SAINT Ver. 7.24A'
_computing_molecular_graphics SHELXTL
_computing_publication_material SHELXTL
_computing_structure_refinement SHELXTL
_computing_structure_solution 'SHELXTL (Sheldrick, 2008)'
_diffrn_ambient_temperature 100(2)
_diffrn_measured_fraction_theta_full 0.988
_diffrn_measured_fraction_theta_max 0.978
_diffrn_measurement_device_type 'Bruker SMART APEX2 area detector'
_diffrn_measurement_method '0.50\% \w and 0.5 \% \f scans'
_diffrn_radiation_monochromator graphite
_diffrn_radiation_source 'fine-focus sealed tube'
_diffrn_radiation_type Cu-K\a
_diffrn_radiation_wavelength 1.54178
_diffrn_reflns_av_R_equivalents 0.0689
_diffrn_reflns_av_sigmaI/netI 0.0414
_diffrn_reflns_limit_h_max 10
_diffrn_reflns_limit_h_min -10
_diffrn_reflns_limit_k_max 17
_diffrn_reflns_limit_k_min -17
_diffrn_reflns_limit_l_max 18
_diffrn_reflns_limit_l_min -18
_diffrn_reflns_number 29583
_diffrn_reflns_theta_full 67.00
_diffrn_reflns_theta_max 69.69
_diffrn_reflns_theta_min 3.01
_exptl_absorpt_coefficient_mu 11.471
_exptl_absorpt_correction_T_max 0.4605
_exptl_absorpt_correction_T_min 0.3398
_exptl_absorpt_correction_type multi-scan
_exptl_absorpt_process_details
;
SADABS  (Bruker-AXS, 2007)
;
_exptl_crystal_colour black
_exptl_crystal_density_diffrn 1.559
_exptl_crystal_density_method 'not measured'
_exptl_crystal_description block
_exptl_crystal_F_000 932
_exptl_crystal_size_max 0.12
_exptl_crystal_size_mid 0.10
_exptl_crystal_size_min 0.08
_platon_squeeze_details
;
;
_refine_diff_density_max 0.951
_refine_diff_density_min -0.599
_refine_diff_density_rms 0.083
_refine_ls_extinction_method none
_refine_ls_goodness_of_fit_ref 1.003
_refine_ls_hydrogen_treatment constr
_refine_ls_matrix_type full
_refine_ls_number_parameters 233
_refine_ls_number_reflns 3840
_refine_ls_number_restraints 0
_refine_ls_restrained_S_all 1.003
_refine_ls_R_factor_all 0.0551
_refine_ls_R_factor_gt 0.0395
_refine_ls_shift/su_max 0.000
_refine_ls_shift/su_mean 0.000
_refine_ls_structure_factor_coef Fsqd
_refine_ls_weighting_details 'calc w=1/[\s^2^(Fo^2^)+(0.0523P)^2^+0.0000P] where P=(Fo^2^+2Fc^2^)/3'
_refine_ls_weighting_scheme calc
_refine_ls_wR_factor_gt 0.0862
_refine_ls_wR_factor_ref 0.0915
_reflns_number_gt 3039
_reflns_number_total 3840
_reflns_threshold_expression I>2\s(I)
_cod_data_source_file ja100322k_si_003.cif
_cod_data_source_block nelsen18
_cod_original_sg_symbol_Hall '-P 2yb      '
_cod_original_sg_symbol_H-M 'P 1 21/m 1 '
_cod_database_code 4102359

loop_
_symmetry_equiv_pos_as_xyz
'x, y, z'
'-x, y+1/2, -z'
'-x, -y, -z'
'x, -y-1/2, z'

loop_
_atom_site_label
_atom_site_type_symbol
_atom_site_fract_x
_atom_site_fract_y
_atom_site_fract_z
_atom_site_U_iso_or_equiv
_atom_site_adp_type
_atom_site_occupancy
_atom_site_symmetry_multiplicity
_atom_site_calc_flag
_atom_site_refinement_flags
_atom_site_disorder_assembly
_atom_site_disorder_group
N1 N 0.8833(4) 0.4197(2) 1.1005(2) 0.0330(7) Uani 1 1 d . . .
N2 N 0.7967(4) 0.4186(2) 0.7247(2) 0.0392(8) Uani 1 1 d . . .
C1 C 0.8668(7) 0.2500 1.1144(4) 0.0357(12) Uani 1 2 d S . .
H1B H 0.8397 0.2500 1.0470 0.043 Uiso 1 2 calc SR . .
H1A H 0.7742 0.2500 1.1365 0.043 Uiso 1 2 calc SR . .
C2 C 0.9551(5) 0.3369(3) 1.1480(3) 0.0353(9) Uani 1 1 d . . .
H2B H 0.9640 0.3436 1.2144 0.042 Uiso 1 1 calc R . .
H2A H 1.0560 0.3310 1.1374 0.042 Uiso 1 1 calc R . .
C3 C 0.7800(5) 0.4728(3) 1.1439(3) 0.0358(9) Uani 1 1 d . . .
H3 H 0.7762 0.5363 1.1187 0.043 Uiso 1 1 calc R . .
C4 C 0.8331(5) 0.4814(3) 1.2470(3) 0.0424(10) Uani 1 1 d . . .
H4B H 0.7739 0.5277 1.2696 0.064 Uiso 1 1 calc R . .
H4C H 0.9373 0.4997 1.2623 0.064 Uiso 1 1 calc R . .
H4A H 0.8222 0.4224 1.2756 0.064 Uiso 1 1 calc R . .
C5 C 0.6230(5) 0.4352(3) 1.1170(3) 0.0394(9) Uani 1 1 d . . .
H5A H 0.5941 0.4277 1.0507 0.059 Uiso 1 1 calc R . .
H5C H 0.5551 0.4778 1.1367 0.059 Uiso 1 1 calc R . .
H5B H 0.6190 0.3758 1.1465 0.059 Uiso 1 1 calc R . .
C6 C 0.8787(4) 0.4300(3) 1.0106(2) 0.0316(8) Uani 1 1 d . . .
C7 C 0.7845(4) 0.4952(3) 0.9551(3) 0.0334(8) Uani 1 1 d . . .
H7 H 0.7356 0.5397 0.9835 0.040 Uiso 1 1 calc R . .
C8 C 0.7628(5) 0.4955(3) 0.8629(3) 0.0349(9) Uani 1 1 d . . .
H8 H 0.7000 0.5405 0.8287 0.042 Uiso 1 1 calc R . .
C9 C 0.8310(4) 0.4306(3) 0.8162(3) 0.0334(8) Uani 1 1 d . . .
C10 C 0.9426(4) 0.3741(3) 0.8723(3) 0.0325(8) Uani 1 1 d . . .
H10 H 1.0018 0.3358 0.8442 0.039 Uiso 1 1 calc R . .
C11 C 0.9649(4) 0.3742(3) 0.9648(3) 0.0334(8) Uani 1 1 d . . .
H11 H 1.0398 0.3362 0.9997 0.040 Uiso 1 1 calc R . .
C12 C 0.6979(6) 0.4821(3) 0.6622(3) 0.0497(12) Uani 1 1 d . . .
H12 H 0.6766 0.5347 0.6996 0.060 Uiso 1 1 calc R . .
C13 C 0.5508(5) 0.4371(4) 0.6194(3) 0.0536(12) Uani 1 1 d . . .
H13B H 0.4833 0.4828 0.5850 0.080 Uiso 1 1 calc R . .
H13C H 0.5077 0.4113 0.6675 0.080 Uiso 1 1 calc R . .
H13A H 0.5666 0.3882 0.5782 0.080 Uiso 1 1 calc R . .
C14 C 0.7718(6) 0.5206(4) 0.5904(4) 0.0682(17) Uani 1 1 d . . .
H14A H 0.7793 0.4727 0.5463 0.102 Uiso 1 1 calc R . .
H14C H 0.8709 0.5425 0.6197 0.102 Uiso 1 1 calc R . .
H14B H 0.7128 0.5715 0.5590 0.102 Uiso 1 1 calc R . .
C15 C 0.8452(5) 0.3370(3) 0.6837(3) 0.0380(9) Uani 1 1 d . . .
H15B H 0.9539 0.3311 0.7043 0.046 Uiso 1 1 calc R . .
H15A H 0.8209 0.3438 0.6165 0.046 Uiso 1 1 calc R . .
C16 C 0.7715(6) 0.2500 0.7094(4) 0.0338(12) Uani 1 2 d S . .
H16B H 0.6657 0.2500 0.6777 0.041 Uiso 1 2 calc SR . .
H16A H 0.7775 0.2500 0.7758 0.041 Uiso 1 2 calc SR . .
Sb1 Sb 0.58469(4) 0.7500 0.12989(3) 0.03673(12) Uani 1 2 d S . .
F1 F 0.7863(4) 0.7500 0.1864(3) 0.0544(10) Uani 0.50 1 d P A 1
F2 F 0.3845(5) 0.7500 0.0732(3) 0.0768(14) Uani 0.50 1 d P A 1
F3 F 0.6222(4) 0.66134(18) 0.04824(19) 0.0597(7) Uani 1 1 d . A 1
F4 F 0.5542(4) 0.6587(2) 0.2095(2) 0.0710(9) Uani 1 1 d . A 1
Sb2 Sb 0.56865(5) 0.2500 0.35839(3) 0.04566(14) Uani 1 2 d S . 1
F5 F 0.7079(4) 0.2500 0.2864(2) 0.0496(9) Uani 1 2 d S . 1
F6 F 0.4262(6) 0.2500 0.4286(3) 0.0852(15) Uani 1 2 d S . 1
F7 F 0.6714(6) 0.3391(4) 0.4311(3) 0.138(2) Uani 1 1 d . . 1
F8 F 0.4609(5) 0.3378(3) 0.2810(3) 0.1155(17) Uani 1 1 d . . 1

loop_
_atom_site_aniso_label
_atom_site_aniso_U_11
_atom_site_aniso_U_22
_atom_site_aniso_U_33
_atom_site_aniso_U_23
_atom_site_aniso_U_13
_atom_site_aniso_U_12
N1 0.0335(19) 0.0300(16) 0.0360(16) -0.0004(13) 0.0090(13) 0.0017(14)
N2 0.047(2) 0.0337(17) 0.0351(17) 0.0005(14) 0.0062(15) 0.0017(15)
C1 0.038(3) 0.035(3) 0.035(3) 0.000 0.010(2) 0.000
C2 0.040(2) 0.033(2) 0.0332(19) -0.0007(16) 0.0094(16) 0.0009(17)
C3 0.035(2) 0.037(2) 0.039(2) 0.0022(17) 0.0157(16) 0.0028(17)
C4 0.050(3) 0.044(2) 0.035(2) -0.0023(18) 0.0127(18) 0.002(2)
C5 0.034(2) 0.039(2) 0.046(2) -0.0012(18) 0.0121(18) 0.0011(18)
C6 0.030(2) 0.0301(18) 0.0350(19) 0.0008(15) 0.0082(15) -0.0034(15)
C7 0.031(2) 0.0312(19) 0.039(2) -0.0022(16) 0.0091(16) -0.0008(16)
C8 0.033(2) 0.0327(19) 0.039(2) 0.0013(16) 0.0082(16) -0.0028(16)
C9 0.032(2) 0.0321(19) 0.0355(19) 0.0024(16) 0.0072(15) -0.0060(16)
C10 0.032(2) 0.0302(18) 0.0367(19) 0.0009(15) 0.0106(15) -0.0043(15)
C11 0.033(2) 0.0274(18) 0.039(2) 0.0023(15) 0.0059(16) -0.0014(15)
C12 0.066(3) 0.040(2) 0.038(2) -0.0014(19) 0.002(2) 0.012(2)
C13 0.042(3) 0.069(3) 0.052(3) 0.022(2) 0.013(2) 0.010(2)
C14 0.060(4) 0.057(3) 0.072(3) 0.031(3) -0.017(3) -0.022(3)
C15 0.046(3) 0.034(2) 0.0344(19) 0.0014(16) 0.0103(17) -0.0003(18)
C16 0.034(3) 0.031(3) 0.037(3) 0.000 0.009(2) 0.000
Sb1 0.0339(2) 0.0342(2) 0.0416(2) 0.000 0.00779(15) 0.000
F1 0.034(2) 0.078(3) 0.050(2) 0.000 0.0076(16) 0.000
F2 0.049(3) 0.094(3) 0.078(3) 0.000 -0.006(2) 0.000
F3 0.080(2) 0.0413(14) 0.0563(16) -0.0120(12) 0.0127(14) 0.0076(14)
F4 0.074(2) 0.073(2) 0.0675(18) 0.0256(16) 0.0187(16) -0.0153(17)
Sb2 0.0565(3) 0.0411(2) 0.0441(2) 0.000 0.0212(2) 0.000
F5 0.051(2) 0.056(2) 0.0463(19) 0.000 0.0182(16) 0.000
F6 0.080(4) 0.113(4) 0.078(3) 0.000 0.050(3) 0.000
F7 0.155(4) 0.168(4) 0.113(3) -0.100(3) 0.079(3) -0.092(4)
F8 0.135(4) 0.120(3) 0.115(3) 0.060(3) 0.076(3) 0.084(3)

loop_
_atom_type_symbol
_atom_type_description
_atom_type_scat_dispersion_real
_atom_type_scat_dispersion_imag
_atom_type_scat_source
C C 0.0181 0.0091 'International Tables Vol C Tables 4.2.6.8 and 6.1.1.4'
H H 0.0000 0.0000 'International Tables Vol C Tables 4.2.6.8 and 6.1.1.4'
F F 0.0727 0.0534 'International Tables Vol C Tables 4.2.6.8 and 6.1.1.4'
N N 0.0311 0.0180 'International Tables Vol C Tables 4.2.6.8 and 6.1.1.4'
Sb Sb -0.0562 5.8946 'International Tables Vol C Tables 4.2.6.8 and 6.1.1.4'

loop_
_geom_angle_atom_site_label_1
_geom_angle_atom_site_label_2
_geom_angle_atom_site_label_3
_geom_angle
_geom_angle_site_symmetry_1
_geom_angle_site_symmetry_3
_geom_angle_publ_flag
C6 N1 C2 118.7(3) . . ?
C6 N1 C3 120.2(3) . . ?
C2 N1 C3 118.4(3) . . ?
C9 N2 C15 120.8(3) . . ?
C9 N2 C12 122.3(3) . . ?
C15 N2 C12 116.7(3) . . ?
C2 C1 C2 111.8(5) . 4_565 ?
C2 C1 H1B 109.2 . . ?
C2 C1 H1B 109.2 4_565 . ?
C2 C1 H1A 109.2 . . ?
C2 C1 H1A 109.2 4_565 . ?
H1B C1 H1A 107.9 . . ?
N1 C2 C1 111.7(3) . . ?
N1 C2 H2B 109.3 . . ?
C1 C2 H2B 109.3 . . ?
N1 C2 H2A 109.3 . . ?
C1 C2 H2A 109.3 . . ?
H2B C2 H2A 107.9 . . ?
N1 C3 C4 113.4(3) . . ?
N1 C3 C5 111.5(3) . . ?
C4 C3 C5 111.5(4) . . ?
N1 C3 H3 106.6 . . ?
C4 C3 H3 106.6 . . ?
C5 C3 H3 106.6 . . ?
C3 C4 H4B 109.5 . . ?
C3 C4 H4C 109.5 . . ?
H4B C4 H4C 109.5 . . ?
C3 C4 H4A 109.5 . . ?
H4B C4 H4A 109.5 . . ?
H4C C4 H4A 109.5 . . ?
C3 C5 H5A 109.5 . . ?
C3 C5 H5C 109.5 . . ?
H5A C5 H5C 109.5 . . ?
C3 C5 H5B 109.5 . . ?
H5A C5 H5B 109.5 . . ?
H5C C5 H5B 109.5 . . ?
N1 C6 C11 121.8(3) . . ?
N1 C6 C7 122.3(4) . . ?
C11 C6 C7 115.8(3) . . ?
C8 C7 C6 121.9(4) . . ?
C8 C7 H7 119.0 . . ?
C6 C7 H7 119.0 . . ?
C7 C8 C9 121.9(4) . . ?
C7 C8 H8 119.0 . . ?
C9 C8 H8 119.0 . . ?
N2 C9 C8 124.4(4) . . ?
N2 C9 C10 119.6(4) . . ?
C8 C9 C10 115.9(3) . . ?
C11 C10 C9 121.4(4) . . ?
C11 C10 H10 119.3 . . ?
C9 C10 H10 119.3 . . ?
C10 C11 C6 121.6(4) . . ?
C10 C11 H11 119.2 . . ?
C6 C11 H11 119.2 . . ?
N2 C12 C14 111.8(4) . . ?
N2 C12 C13 111.3(4) . . ?
C14 C12 C13 111.6(4) . . ?
N2 C12 H12 107.3 . . ?
C14 C12 H12 107.3 . . ?
C13 C12 H12 107.3 . . ?
C12 C13 H13B 109.5 . . ?
C12 C13 H13C 109.5 . . ?
H13B C13 H13C 109.5 . . ?
C12 C13 H13A 109.5 . . ?
H13B C13 H13A 109.5 . . ?
H13C C13 H13A 109.5 . . ?
C12 C14 H14A 109.5 . . ?
C12 C14 H14C 109.5 . . ?
H14A C14 H14C 109.5 . . ?
C12 C14 H14B 109.5 . . ?
H14A C14 H14B 109.5 . . ?
H14C C14 H14B 109.5 . . ?
N2 C15 C16 111.8(3) . . ?
N2 C15 H15B 109.3 . . ?
C16 C15 H15B 109.3 . . ?
N2 C15 H15A 109.3 . . ?
C16 C15 H15A 109.3 . . ?
H15B C15 H15A 107.9 . . ?
C15 C16 C15 111.9(5) . 4_565 ?
C15 C16 H16B 109.2 . . ?
C15 C16 H16B 109.2 4_565 . ?
C15 C16 H16A 109.2 . . ?
C15 C16 H16A 109.2 4_565 . ?
H16B C16 H16A 107.9 . . ?
F4 Sb1 F4 91.8(2) 4_575 . yes
F4 Sb1 F2 90.74(15) 4_575 . yes
F4 Sb1 F2 90.74(15) . . yes
F4 Sb1 F1 89.47(13) 4_575 . yes
F4 Sb1 F1 89.47(13) . . yes
F2 Sb1 F1 179.70(19) . . yes
F4 Sb1 F3 177.36(15) 4_575 . yes
F4 Sb1 F3 90.32(15) . . yes
F2 Sb1 F3 90.84(15) . . yes
F1 Sb1 F3 88.94(13) . . yes
F4 Sb1 F3 90.31(15) 4_575 4_575 yes
F4 Sb1 F3 177.36(15) . 4_575 yes
F2 Sb1 F3 90.84(15) . 4_575 yes
F1 Sb1 F3 88.94(13) . 4_575 yes
F3 Sb1 F3 87.55(18) . 4_575 yes
F7 Sb2 F7 91.1(4) . 4_565 yes
F7 Sb2 F8 177.9(3) . 4_565 yes
F7 Sb2 F8 90.9(3) 4_565 4_565 yes
F7 Sb2 F8 90.9(3) . . yes
F7 Sb2 F8 177.9(3) 4_565 . yes
F8 Sb2 F8 87.0(3) 4_565 . yes
F7 Sb2 F5 90.71(15) . . yes
F7 Sb2 F5 90.71(15) 4_565 . yes
F8 Sb2 F5 88.92(14) 4_565 . yes
F8 Sb2 F5 88.92(14) . . yes
F7 Sb2 F6 90.05(18) . . yes
F7 Sb2 F6 90.05(18) 4_565 . yes
F8 Sb2 F6 90.29(17) 4_565 . yes
F8 Sb2 F6 90.29(17) . . yes
F5 Sb2 F6 178.9(2) . . yes

loop_
_geom_bond_atom_site_label_1
_geom_bond_atom_site_label_2
_geom_bond_distance
_geom_bond_site_symmetry_2
_geom_bond_publ_flag
N1 C6 1.355(5) . ?
N1 C2 1.486(5) . ?
N1 C3 1.497(5) . ?
N2 C9 1.354(5) . ?
N2 C15 1.463(5) . ?
N2 C12 1.482(5) . ?
C1 C2 1.534(5) . ?
C1 C2 1.534(5) 4_565 ?
C1 H1B 0.9900 . ?
C1 H1A 0.9900 . ?
C2 H2B 0.9900 . ?
C2 H2A 0.9900 . ?
C3 C4 1.526(5) . ?
C3 C5 1.525(6) . ?
C3 H3 1.0000 . ?
C4 H4B 0.9800 . ?
C4 H4C 0.9800 . ?
C4 H4A 0.9800 . ?
C5 H5A 0.9800 . ?
C5 H5C 0.9800 . ?
C5 H5B 0.9800 . ?
C6 C11 1.427(5) . ?
C6 C7 1.429(5) . ?
C7 C8 1.358(5) . ?
C7 H7 0.9500 . ?
C8 C9 1.414(6) . ?
C8 H8 0.9500 . ?
C9 C10 1.440(5) . ?
C10 C11 1.361(5) . ?
C10 H10 0.9500 . ?
C11 H11 0.9500 . ?
C12 C14 1.515(7) . ?
C12 C13 1.521(7) . ?
C12 H12 1.0000 . ?
C13 H13B 0.9800 . ?
C13 H13C 0.9800 . ?
C13 H13A 0.9800 . ?
C14 H14A 0.9800 . ?
C14 H14C 0.9800 . ?
C14 H14B 0.9800 . ?
C15 C16 1.536(5) . ?
C15 H15B 0.9900 . ?
C15 H15A 0.9900 . ?
C16 C15 1.536(5) 4_565 ?
C16 H16B 0.9900 . ?
C16 H16A 0.9900 . ?
Sb1 F4 1.860(3) 4_575 yes
Sb1 F4 1.860(3) . yes
Sb1 F2 1.861(4) . yes
Sb1 F1 1.872(4) . yes
Sb1 F3 1.875(3) . yes
Sb1 F3 1.875(3) 4_575 yes
Sb2 F7 1.826(4) . yes
Sb2 F7 1.826(4) 4_565 yes
Sb2 F8 1.865(3) 4_565 yes
Sb2 F8 1.865(3) . yes
Sb2 F5 1.869(4) . yes
Sb2 F6 1.874(4) . yes

loop_
_geom_torsion_atom_site_label_1
_geom_torsion_atom_site_label_2
_geom_torsion_atom_site_label_3
_geom_torsion_atom_site_label_4
_geom_torsion
_geom_torsion_site_symmetry_1
_geom_torsion_site_symmetry_4
C6 N1 C2 C1 -67.8(5) . .
C3 N1 C2 C1 93.5(4) . .
C2 C1 C2 N1 168.2(3) 4_565 .
C6 N1 C3 C4 -158.9(4) . .
C2 N1 C3 C4 40.0(5) . .
C6 N1 C3 C5 74.2(4) . .
C2 N1 C3 C5 -86.9(4) . .
C2 N1 C6 C11 -12.7(5) . .
C3 N1 C6 C11 -173.7(3) . .
C2 N1 C6 C7 165.4(4) . .
C3 N1 C6 C7 4.4(6) . .
N1 C6 C7 C8 -169.4(4) . .
C11 C6 C7 C8 8.9(6) . .
C6 C7 C8 C9 0.6(6) . .
C15 N2 C9 C8 -165.2(4) . .
C12 N2 C9 C8 9.1(6) . .
C15 N2 C9 C10 13.9(6) . .
C12 N2 C9 C10 -171.8(4) . .
C7 C8 C9 N2 169.5(4) . .
C7 C8 C9 C10 -9.6(6) . .
N2 C9 C10 C11 -170.0(4) . .
C8 C9 C10 C11 9.2(6) . .
C9 C10 C11 C6 0.3(6) . .
N1 C6 C11 C10 169.0(4) . .
C7 C6 C11 C10 -9.2(6) . .
C9 N2 C12 C14 124.1(4) . .
C15 N2 C12 C14 -61.3(5) . .
C9 N2 C12 C13 -110.3(5) . .
C15 N2 C12 C13 64.3(5) . .
C9 N2 C15 C16 66.0(5) . .
C12 N2 C15 C16 -108.6(5) . .
N2 C15 C16 C15 -168.0(3) . 4_565

loop_
_platon_squeeze_void_nr
_platon_squeeze_void_average_x
_platon_squeeze_void_average_y
_platon_squeeze_void_average_z
_platon_squeeze_void_volume
_platon_squeeze_void_count_electrons
_platon_squeeze_void_content
1 0.108 0.250 0.512 139 35 ' '
2 -0.111 0.750 0.488 134 35 ' '
3 0.332 0.250 0.110 20 8 ' '
4 0.667 0.750 0.890 20 8 ' '
